data_4116804
loop_
_publ_author_name
'Takashi Kawamura'
'Minobu Maeda'
'Makoto Miyamoto'
'Hiroshi Usami'
'Kaori Imaeda'
'Masahiro Ebihara'

_publ_section_title
;
 Geometrical Difference and Electron Configuration of Lantern-Type Rh24+
 and Rh25+ Complexes: X-ray Structural and DFT Study
;
_journal_name_full 'Journal of the American Chemical Society'
_journal_page_first 8136
_journal_page_last 8142
_journal_paper_doi 10.1021/ja9712940
_journal_volume 120
_journal_year 1998
_chemical_formula_sum 'C60 H60 Cl N8 O4 Rh2'
_chemical_formula_weight 1198.45
_space_group_IT_number 126
_symmetry_cell_setting tetragonal
_symmetry_Int_Tables_number 126
_symmetry_space_group_name_Hall '-P 4a 2bc'
_symmetry_space_group_name_H-M 'P 4/n n c :2'
_audit_creation_date 'Thu Jul 11 13:17:47 1996'
_audit_creation_method 'from TEXRAY.INF file'
_cell_angle_alpha 90
_cell_angle_beta 90
_cell_angle_gamma 90
_cell_formula_units_Z 2
_cell_length_a 14.3327(8)
_cell_length_b 14.3327(8)
_cell_length_c 14.371(2)
_cell_measurement_reflns_used 25
_cell_measurement_temperature 253.2
_cell_measurement_theta_max 14.9
_cell_measurement_theta_min 12.6
_cell_volume 2952.2(5)
_computing_cell_refinement 'Rigaku/AFC Diffractometer Control'
_computing_data_collection 'Rigaku/AFC Diffractometer Control'
_computing_data_reduction teXsan
_computing_publication_material teXsan
_computing_structure_refinement teXsan
_computing_structure_solution SAPI91
_diffrn_ambient_temperature 253.2
_diffrn_measurement_device 'Rigaku AFC7R'
_diffrn_measurement_method \w-2\q
_diffrn_orient_matrix_UB_11 -0.05147
_diffrn_orient_matrix_UB_12 0.00101
_diffrn_orient_matrix_UB_13 0.04697
_diffrn_orient_matrix_UB_21 -0.04671
_diffrn_orient_matrix_UB_22 0.00783
_diffrn_orient_matrix_UB_23 -0.05109
_diffrn_orient_matrix_UB_31 -0.00603
_diffrn_orient_matrix_UB_32 -0.06932
_diffrn_orient_matrix_UB_33 -0.00508
_diffrn_radiation_detector 'scintillation counter'
_diffrn_radiation_monochromator graphite
_diffrn_radiation_source 'Rigaku rotating anode'
_diffrn_radiation_type 'Mo K\a'
_diffrn_radiation_wavelength 0.7107
_diffrn_reflns_av_R_equivalents 3.77
_diffrn_reflns_av_sigmaI/netI 0.000
_diffrn_reflns_limit_h_max 13
_diffrn_reflns_limit_h_min 0
_diffrn_reflns_limit_k_max 18
_diffrn_reflns_limit_k_min 0
_diffrn_reflns_limit_l_max 18
_diffrn_reflns_limit_l_min 0
_diffrn_reflns_number 3815
_diffrn_reflns_reduction_process 'Lp corrections applied'
_diffrn_reflns_theta_max 0.00
_diffrn_reflns_theta_min 0.00
_diffrn_standards_decay_% 0.05
_diffrn_standards_interval_count 150
_diffrn_standards_number 3
_exptl_absorpt_coefficient_mu 0.654
_exptl_absorpt_correction_type none
_exptl_crystal_colour black
_exptl_crystal_density_diffrn 1.348
_exptl_crystal_description prismatic
_exptl_crystal_F_000 1230.00
_exptl_crystal_size_max 0.300
_exptl_crystal_size_mid 0.300
_exptl_crystal_size_min 0.250
_refine_diff_density_max 1.84
_refine_diff_density_min -2.02
_refine_ls_extinction_method none
_refine_ls_goodness_of_fit_obs 1.744
_refine_ls_hydrogen_treatment noref
_refine_ls_matrix_type full
_refine_ls_number_constraints 3
_refine_ls_number_parameters 84
_refine_ls_number_reflns 932
_refine_ls_number_restraints 0
_refine_ls_R_factor_obs 0.0369
_refine_ls_shift/esd_max 0.0340
_refine_ls_shift/esd_mean 0.0070
_refine_ls_structure_factor_coef F
_refine_ls_weighting_details 'w = 1/[\s^2^(Fo) + 0.00010|Fo|^2^]'
_refine_ls_weighting_scheme calc
_refine_ls_wR_factor_obs 0.0457
_reflns_number_observed 932
_reflns_number_total 2011
_reflns_observed_criterion >3.0sigma(I)
_cod_data_source_file ja9712940_6.cif
_cod_data_source_block '[Rh2(form)]ClO4(7)'
_cod_depositor_comments
;
The following automatic conversions were performed:

'_refine_ls_weighting_scheme' value 'w = 1/[\s^2^(Fo) +
0.00010|Fo|^2^]' was changed to 'calc'. New tag
'_refine_ls_weighting_details' was created. The value of the new tag
was set to 'w = 1/[\s^2^(Fo) + 0.00010|Fo|^2^]'.

Automatic conversion script
Id: cif_fix_values 3143 2015-03-26 13:38:13Z robertas 
;
_cod_original_cell_volume 2952.2(3)
_cod_original_sg_symbol_H-M 'P 4/n n c '
_cod_original_formula_sum 'C60 H60 Cl N8 O4 Rh2 '
_cod_database_code 4116804

loop_
_symmetry_equiv_pos_as_xyz
'   +x,   +y,   +z'
'1/2-x,1/2-y,   +z'
'   +x,1/2-y,1/2-z'
'1/2-x,   +y,1/2-z'
'   +y,   +x,1/2-z'
1/2-y,1/2-x,1/2-z
'   +y,1/2-x,   +z'
'1/2-y,   +x,   +z'
'   -x,   -y,   -z'
'1/2+x,1/2+y,   -z'
'   -x,1/2+y,1/2+z'
'1/2+x,   -y,1/2+z'
'   -y,   -x,1/2+z'
1/2+y,1/2+x,1/2+z
'   -y,1/2+x,   -z'
'1/2+y,   -x,   -z'

loop_
_atom_site_aniso_label
_atom_site_aniso_U_11
_atom_site_aniso_U_22
_atom_site_aniso_U_33
_atom_site_aniso_U_12
_atom_site_aniso_U_13
_atom_site_aniso_U_23
Rh(1) 0.0341(2) 0.0341 0.0138(3) 0.0000 0.0000 0.0000
N(1) 0.036(3) 0.035(2) 0.020(2) 0.002(2) 0.001(2) 0.001(2)
C(1) 0.042(3) 0.031(3) 0.024(2) 0.0000 -0.003(6) 0.0000
C(2) 0.044(3) 0.039(3) 0.025(2) 0.005(2) -0.007(2) 0.003(2)
C(3) 0.053(2) 0.042(2) 0.025(2) 0.012(4) 0.002(4) 0.005(2)
C(4) 0.077(5) 0.052(4) 0.022(2) 0.003(3) -0.002(2) 0.007(2)
C(5) 0.115(7) 0.090(6) 0.038(3) 0.047(5) -0.017(4) 0.011(4)
C(6) 0.150(9) 0.137(8) 0.048(4) 0.111(7) -0.015(5) -0.003(4)
C(7) 0.091(6) 0.095(6) 0.029(3) 0.046(5) 0.000(3) -0.002(3)
C(8) 0.22(1) 0.170(9) 0.053(4) 0.128(8) -0.004(6) 0.040(5)

loop_
_atom_site_label
_atom_site_fract_x
_atom_site_fract_y
_atom_site_fract_z
_atom_site_U_iso_or_equiv
_atom_site_thermal_displace_type
_atom_site_calc_flag
_atom_site_occupancy
_atom_site_refinement_flags
Rh1 0.2500 0.2500 0.16486(4) 0.02732(8) Uani d 0.25 S
Cl1 0.2500 0.2750 -0.2500 0.078(2) Uiso d 0.12 S
O1 0.3326 0.3326 -0.2500 0.085(4) Uiso d 0.25 S
O2 0.2494 0.2170 -0.1682 0.113(7) Uiso d 0.25 S
N1 0.2382(3) 0.3903(2) 0.1697(2) 0.030(1) Uani d 1.00 .
C1 0.2500 0.4340(4) 0.2500 0.032(1) Uani d 0.50 S
C2 0.2109(4) 0.4437(4) 0.0912(3) 0.036(1) Uani d 1.00 .
C3 0.2486(5) 0.4251(3) 0.0050(3) 0.040(1) Uani d 1.00 .
C4 0.2184(4) 0.4737(4) -0.0733(3) 0.050(2) Uani d 1.00 .
C5 0.1546(5) 0.5415(6) -0.0668(4) 0.081(3) Uani d 1.00 .
C6 0.1149(6) 0.5589(6) 0.0199(5) 0.112(3) Uani d 1.00 .
C7 0.1425(5) 0.5109(5) 0.0980(4) 0.072(2) Uani d 1.00 .
C8 0.1204(8) 0.5922(7) -0.1526(5) 0.149(4) Uani d 1.00 .
H1 0.2500 0.5005 0.2500 0.0385 Uiso calc 0.50 .
H3 0.2979 0.3785 -0.0007 0.0482 Uiso calc 1.00 .
H4 0.2433 0.4565 -0.1341 0.0574 Uiso calc 1.00 .
H6 0.0691 0.6078 0.0225 0.1191 Uiso calc 1.00 .
H7 0.1149 0.5244 0.1585 0.0829 Uiso calc 1.00 .
H8B 0.1549 0.6514 -0.1606 0.1584 Uiso calc 1.00 .
H8C 0.0564 0.6090 -0.1462 0.1584 Uiso calc 1.00 .
H8A 0.1291 0.5573 -0.2073 0.1584 Uiso calc 1.00 .

loop_
_atom_type_symbol
_atom_type_oxidation_number
_atom_type_number_in_cell
_atom_type_scat_dispersion_real
_atom_type_scat_dispersion_imag
_atom_type_scat_source
Rh 0 4 -1.118 0.919
;International Tables for Crystallography
(1992, Vol. C, Tables 4.2.6.8 and 6.1.1.1)
;
N 0 16 0.006 0.003
;International Tables for Crystallography
(1992, Vol. C, Tables 4.2.6.8 and 6.1.1.1)
;
C 0 120 0.003 0.002
;International Tables for Crystallography
(1992, Vol. C, Tables 4.2.6.8 and 6.1.1.1)
;
H 0 120 0.000 0.000
;International Tables for Crystallography
(1992, Vol. C, Table 6.1.1.2)
;
Cl 0 2 0.148 0.159
;International Tables for Crystallography
(1992, Vol. C, Tables 4.2.6.8 and 6.1.1.1)
;
O 0 8 0.011 0.006
;International Tables for Crystallography
(1992, Vol. C, Tables 4.2.6.8 and 6.1.1.1)
;

loop_
_geom_angle_atom_site_label_1
_geom_angle_atom_site_label_2
_geom_angle_atom_site_label_3
_geom_angle
_geom_angle_site_symmetry_1
_geom_angle_site_symmetry_2
_geom_angle_site_symmetry_3
_geom_angle_publ_flag
Rh(1) Rh(1) N(1) 88.00(9) 3_555 1_555 1_555 yes
Rh(1) Rh(1) N(1) 88.00(9) 3_555 1_555 2_555 yes
Rh(1) Rh(1) N(1) 88.00(9) 3_555 1_555 7_555 yes
Rh(1) Rh(1) N(1) 88.00(9) 3_555 1_555 8_555 yes
N(1) Rh(1) N(1) 176.0(2) 1_555 1_555 2_555 yes
N(1) Rh(1) N(1) 89.930(6) 1_555 1_555 7_555 yes
N(1) Rh(1) N(1) 89.930(6) 1_555 1_555 8_555 yes
N(1) Rh(1) N(1) 89.930(6) 2_555 1_555 7_555 yes
N(1) Rh(1) N(1) 89.930(6) 2_555 1_555 8_555 yes
N(1) Rh(1) N(1) 176.0(2) 7_555 1_555 8_555 yes
Cl(1) Cl(1) Cl(1) 45.000(2) 2_555 1_555 5_554 yes
Cl(1) Cl(1) Cl(1) 45.000(2) 2_555 1_555 6_554 yes
Cl(1) Cl(1) O(1) 124.885(2) 2_555 1_555 1_555 yes
Cl(1) Cl(1) O(1) 37.510(2) 2_555 1_555 2_555 yes
Cl(1) Cl(1) O(1) 37.510(2) 2_555 1_555 3_554 yes
Cl(1) Cl(1) O(1) 124.885(2) 2_555 1_555 4_554 yes
Cl(1) Cl(1) O(2) 54.7 2_555 1_555 1_555 yes
Cl(1) Cl(1) O(2) 95.6 2_555 1_555 2_555 yes
Cl(1) Cl(1) O(2) 74.5633(1) 2_555 1_555 7_555 yes
Cl(1) Cl(1) O(2) 73.8612(1) 2_555 1_555 8_555 yes
Cl(1) Cl(1) O(2) 95.6 2_555 1_555 3_554 yes
Cl(1) Cl(1) O(2) 54.7 2_555 1_555 4_554 yes
Cl(1) Cl(1) O(2) 73.8612(1) 2_555 1_555 5_554 yes
Cl(1) Cl(1) O(2) 74.5633(1) 2_555 1_555 6_554 yes
Cl(1) Cl(1) Cl(1) 90.000(3) 5_554 1_555 6_554 yes
Cl(1) Cl(1) O(1) 79.885(3) 5_554 1_555 1_555 yes
Cl(1) Cl(1) O(1) 82.510(3) 5_554 1_555 2_555 yes
Cl(1) Cl(1) O(1) 7.4904(1) 5_554 1_555 3_554 yes
Cl(1) Cl(1) O(1) 169.8852(1) 5_554 1_555 4_554 yes
Cl(1) Cl(1) O(2) 66.1554(7) 5_554 1_555 1_555 yes
Cl(1) Cl(1) O(2) 93.6596(1) 5_554 1_555 2_555 yes
Cl(1) Cl(1) O(2) 93.805(2) 5_554 1_555 7_555 yes
Cl(1) Cl(1) O(2) 63.2403(8) 5_554 1_555 8_555 yes
Cl(1) Cl(1) O(2) 94.2361(1) 5_554 1_555 3_554 yes
Cl(1) Cl(1) O(2) 65.6385(7) 5_554 1_555 4_554 yes
Cl(1) Cl(1) O(2) 93.276(2) 5_554 1_555 5_554 yes
Cl(1) Cl(1) O(2) 63.7178(8) 5_554 1_555 6_554 yes
Cl(1) Cl(1) O(1) 169.8852(1) 6_554 1_555 1_555 yes
Cl(1) Cl(1) O(1) 7.4904(1) 6_554 1_555 2_555 yes
Cl(1) Cl(1) O(1) 82.510(3) 6_554 1_555 3_554 yes
Cl(1) Cl(1) O(1) 79.885(3) 6_554 1_555 4_554 yes
Cl(1) Cl(1) O(2) 65.6385(7) 6_554 1_555 1_555 yes
Cl(1) Cl(1) O(2) 94.2361(1) 6_554 1_555 2_555 yes
Cl(1) Cl(1) O(2) 63.7178(8) 6_554 1_555 7_555 yes
Cl(1) Cl(1) O(2) 93.276(2) 6_554 1_555 8_555 yes
Cl(1) Cl(1) O(2) 93.6596(1) 6_554 1_555 3_554 yes
Cl(1) Cl(1) O(2) 66.1554(7) 6_554 1_555 4_554 yes
Cl(1) Cl(1) O(2) 63.2403(8) 6_554 1_555 5_554 yes
Cl(1) Cl(1) O(2) 93.805(2) 6_554 1_555 6_554 yes
O(1) Cl(1) O(1) 162.4 1_555 1_555 2_555 yes
O(1) Cl(1) O(1) 87.376(3) 1_555 1_555 3_554 yes
O(1) Cl(1) O(1) 110.229(3) 1_555 1_555 4_554 yes
O(1) Cl(1) O(2) 109.5777(7) 1_555 1_555 1_555 yes
O(1) Cl(1) O(2) 86.4736(1) 1_555 1_555 2_555 yes
O(1) Cl(1) O(2) 116.5876(8) 1_555 1_555 7_555 yes
O(1) Cl(1) O(2) 82.222(2) 1_555 1_555 8_555 yes
O(1) Cl(1) O(2) 87.1419(1) 1_555 1_555 3_554 yes
O(1) Cl(1) O(2) 108.9979(8) 1_555 1_555 4_554 yes
O(1) Cl(1) O(2) 116.9548(8) 1_555 1_555 5_554 yes
O(1) Cl(1) O(2) 81.773(2) 1_555 1_555 6_554 yes
O(1) Cl(1) O(1) 75.019(3) 2_555 1_555 3_554 yes
O(1) Cl(1) O(1) 87.376(3) 2_555 1_555 4_554 yes
O(1) Cl(1) O(2) 62.5050(6) 2_555 1_555 1_555 yes
O(1) Cl(1) O(2) 94.6781(1) 2_555 1_555 2_555 yes
O(1) Cl(1) O(2) 64.5094(8) 2_555 1_555 7_555 yes
O(1) Cl(1) O(2) 89.883(1) 2_555 1_555 8_555 yes
O(1) Cl(1) O(2) 94.1813(1) 2_555 1_555 3_554 yes
O(1) Cl(1) O(2) 62.9620(6) 2_555 1_555 4_554 yes
O(1) Cl(1) O(2) 63.9626(8) 2_555 1_555 5_554 yes
O(1) Cl(1) O(2) 90.463(1) 2_555 1_555 6_554 yes
O(1) Cl(1) O(1) 162.4 3_554 1_555 4_554 yes
O(1) Cl(1) O(2) 62.9620(6) 3_554 1_555 1_555 yes
O(1) Cl(1) O(2) 94.1813(1) 3_554 1_555 2_555 yes
O(1) Cl(1) O(2) 90.463(1) 3_554 1_555 7_555 yes
O(1) Cl(1) O(2) 63.9626(8) 3_554 1_555 8_555 yes
O(1) Cl(1) O(2) 94.6781(1) 3_554 1_555 3_554 yes
O(1) Cl(1) O(2) 62.5050(6) 3_554 1_555 4_554 yes
O(1) Cl(1) O(2) 89.883(1) 3_554 1_555 5_554 yes
O(1) Cl(1) O(2) 64.5094(8) 3_554 1_555 6_554 yes
O(1) Cl(1) O(2) 108.9979(8) 4_554 1_555 1_555 yes
O(1) Cl(1) O(2) 87.1419(1) 4_554 1_555 2_555 yes
O(1) Cl(1) O(2) 81.773(2) 4_554 1_555 7_555 yes
O(1) Cl(1) O(2) 116.9548(8) 4_554 1_555 8_555 yes
O(1) Cl(1) O(2) 86.4736(1) 4_554 1_555 3_554 yes
O(1) Cl(1) O(2) 109.5777(7) 4_554 1_555 4_554 yes
O(1) Cl(1) O(2) 82.222(2) 4_554 1_555 5_554 yes
O(1) Cl(1) O(2) 116.5876(8) 4_554 1_555 6_554 yes
O(2) Cl(1) O(2) 40.9 1_555 1_555 2_555 yes
O(2) Cl(1) O(2) 27.6536(8) 1_555 1_555 7_555 yes
O(2) Cl(1) O(2) 27.6413(8) 1_555 1_555 8_555 yes
O(2) Cl(1) O(2) 150.3 1_555 1_555 3_554 yes
O(2) Cl(1) O(2) 109.4 1_555 1_555 4_554 yes
O(2) Cl(1) O(2) 124.3887(3) 1_555 1_555 5_554 yes
O(2) Cl(1) O(2) 125.3327(3) 1_555 1_555 6_554 yes
O(2) Cl(1) O(2) 30.5234(7) 2_555 1_555 7_555 yes
O(2) Cl(1) O(2) 30.4243(7) 2_555 1_555 8_555 yes
O(2) Cl(1) O(2) 168.8 2_555 1_555 3_554 yes
O(2) Cl(1) O(2) 150.3 2_555 1_555 4_554 yes
O(2) Cl(1) O(2) 156.4092(9) 2_555 1_555 5_554 yes
O(2) Cl(1) O(2) 155.959(1) 2_555 1_555 6_554 yes
O(2) Cl(1) O(2) 42.134(2) 7_555 1_555 8_555 yes
O(2) Cl(1) O(2) 155.959(1) 7_555 1_555 3_554 yes
O(2) Cl(1) O(2) 125.3327(3) 7_555 1_555 4_554 yes
O(2) Cl(1) O(2) 126.413(2) 7_555 1_555 5_554 yes
O(2) Cl(1) O(2) 149.1266(2) 7_555 1_555 6_554 yes
O(2) Cl(1) O(2) 156.4092(9) 8_555 1_555 3_554 yes
O(2) Cl(1) O(2) 124.3887(3) 8_555 1_555 4_554 yes
O(2) Cl(1) O(2) 147.7225(2) 8_555 1_555 5_554 yes
O(2) Cl(1) O(2) 126.413(2) 8_555 1_555 6_554 yes
O(2) Cl(1) O(2) 40.9 3_554 1_555 4_554 yes
O(2) Cl(1) O(2) 30.4243(7) 3_554 1_555 5_554 yes
O(2) Cl(1) O(2) 30.5234(7) 3_554 1_555 6_554 yes
O(2) Cl(1) O(2) 27.6413(8) 4_554 1_555 5_554 yes
O(2) Cl(1) O(2) 27.6536(8) 4_554 1_555 6_554 yes
O(2) Cl(1) O(2) 42.134(2) 5_554 1_555 6_554 yes
Cl(1) O(1) Cl(1) 17.6 1_555 1_555 2_555 yes
Cl(1) O(1) Cl(1) 20.2 1_555 1_555 5_554 yes
Cl(1) O(1) Cl(1) 2.6 1_555 1_555 6_554 yes
Cl(1) O(1) Cl(1) 2.6 2_555 1_555 5_554 yes
Cl(1) O(1) Cl(1) 15.0 2_555 1_555 6_554 yes
Cl(1) O(1) Cl(1) 17.6 5_554 1_555 6_554 yes
Cl(1) O(2) Cl(1) 29.7 1_555 1_555 2_555 yes
Cl(1) O(2) Cl(1) 20.5685(6) 1_555 1_555 5_554 yes
Cl(1) O(2) Cl(1) 20.5562(6) 1_555 1_555 6_554 yes
Cl(1) O(2) O(2) 54.7 1_555 1_555 2_555 yes
Cl(1) O(2) O(2) 65.7009(7) 1_555 1_555 7_555 yes
Cl(1) O(2) O(2) 66.0921(7) 1_555 1_555 8_555 yes
Cl(1) O(2) Cl(1) 22.5236(6) 2_555 1_555 5_554 yes
Cl(1) O(2) Cl(1) 22.6226(6) 2_555 1_555 6_554 yes
Cl(1) O(2) O(2) 84.4 2_555 1_555 2_555 yes
Cl(1) O(2) O(2) 86.2659(1) 2_555 1_555 7_555 yes
Cl(1) O(2) O(2) 85.8295(1) 2_555 1_555 8_555 yes
Cl(1) O(2) Cl(1) 31.576(2) 5_554 1_555 6_554 yes
Cl(1) O(2) O(2) 68.6754(1) 5_554 1_555 2_555 yes
Cl(1) O(2) O(2) 86.267(1) 5_554 1_555 7_555 yes
Cl(1) O(2) O(2) 63.3098(5) 5_554 1_555 8_555 yes
Cl(1) O(2) O(2) 69.1907(1) 6_554 1_555 2_555 yes
Cl(1) O(2) O(2) 63.6471(4) 6_554 1_555 7_555 yes
Cl(1) O(2) O(2) 86.646(1) 6_554 1_555 8_555 yes
O(2) O(2) O(2) 45.000(2) 2_555 1_555 7_555 yes
O(2) O(2) O(2) 45.000(2) 2_555 1_555 8_555 yes
O(2) O(2) O(2) 90.000(3) 7_555 1_555 8_555 yes
Rh(1) N(1) C(1) 119.4(3) 1_555 1_555 1_555 yes
Rh(1) N(1) C(2) 122.2(3) 1_555 1_555 1_555 yes
C(1) N(1) C(2) 118.3(4) 1_555 1_555 1_555 yes
N(1) C(1) N(1) 123.5(5) 1_555 1_555 4_555 yes
N(1) C(1) H(1) 118.3(3) 1_555 1_555 1_555 no
N(1) C(1) H(1) 118.3(3) 4_555 1_555 1_555 no
N(1) C(2) C(3) 120.2(5) 1_555 1_555 1_555 yes
N(1) C(2) C(7) 121.1(5) 1_555 1_555 1_555 yes
C(3) C(2) C(7) 118.6(5) 1_555 1_555 1_555 yes
C(2) C(3) C(4) 120.5(5) 1_555 1_555 1_555 yes
C(2) C(3) H(3) 119.4(5) 1_555 1_555 1_555 no
C(4) C(3) H(3) 120.0(5) 1_555 1_555 1_555 no
C(3) C(4) C(5) 121.3(6) 1_555 1_555 1_555 yes
C(3) C(4) H(4) 118.9(6) 1_555 1_555 1_555 no
C(5) C(4) H(4) 119.7(6) 1_555 1_555 1_555 no
C(4) C(5) C(6) 118.2(6) 1_555 1_555 1_555 yes
C(4) C(5) C(8) 121.0(6) 1_555 1_555 1_555 yes
C(6) C(5) C(8) 120.7(6) 1_555 1_555 1_555 yes
C(5) C(6) C(7) 121.6(6) 1_555 1_555 1_555 yes
C(5) C(6) H(6) 116.4(6) 1_555 1_555 1_555 no
C(7) C(6) H(6) 121.9(7) 1_555 1_555 1_555 no
C(2) C(7) C(6) 119.7(6) 1_555 1_555 1_555 yes
C(2) C(7) H(7) 119.4(6) 1_555 1_555 1_555 no
C(6) C(7) H(7) 120.8(6) 1_555 1_555 1_555 no
C(5) C(8) H(8B) 110.1(9) 1_555 1_555 1_555 no
C(5) C(8) H(8C) 110.8(8) 1_555 1_555 1_555 no
C(5) C(8) H(8A) 112.5(7) 1_555 1_555 1_555 no
H(8B) C(8) H(8C) 106.1(8) 1_555 1_555 1_555 no
H(8B) C(8) H(8A) 107.0(9) 1_555 1_555 1_555 no
H(8C) C(8) H(8A) 110(1) 1_555 1_555 1_555 no

loop_
_geom_bond_atom_site_label_1
_geom_bond_atom_site_label_2
_geom_bond_distance
_geom_bond_site_symmetry_1
_geom_bond_site_symmetry_2
_geom_bond_publ_flag
Rh(1) Rh(1) 2.447(1) 1_555 3_555 yes
Rh(1) N(1) 2.019(4) 1_555 1_555 yes
Rh(1) N(1) 2.019(4) 1_555 2_555 yes
Rh(1) N(1) 2.019(4) 1_555 7_555 yes
Rh(1) N(1) 2.019(4) 1_555 8_555 yes
Cl(1) Cl(1) 0.717 1_555 2_555 yes
Cl(1) Cl(1) 0.507 1_555 5_554 yes
Cl(1) Cl(1) 0.507 1_555 6_554 yes
Cl(1) O(1) 1.4427(1) 1_555 1_555 yes
Cl(1) O(1) 1.944 1_555 2_555 yes
Cl(1) O(1) 1.944 1_555 3_554 yes
Cl(1) O(1) 1.4427(1) 1_555 4_554 yes
Cl(1) O(2) 1.440 1_555 1_555 yes
Cl(1) O(2) 1.181 1_555 2_555 yes
Cl(1) O(2) 1.315 1_555 7_555 yes
Cl(1) O(2) 1.319 1_555 8_555 yes
Cl(1) O(2) 1.181 1_555 3_554 yes
Cl(1) O(2) 1.440 1_555 4_554 yes
Cl(1) O(2) 1.319 1_555 5_554 yes
Cl(1) O(2) 1.315 1_555 6_554 yes
O(2) O(2) 0.947 1_555 2_555 yes
O(2) O(2) 0.669 1_555 7_555 yes
O(2) O(2) 0.669 1_555 8_555 yes
N(1) C(1) 1.323(4) 1_555 1_555 yes
N(1) C(2) 1.419(5) 1_555 1_555 yes
C(2) C(3) 1.376(7) 1_555 1_555 yes
C(2) C(7) 1.379(8) 1_555 1_555 yes
C(3) C(4) 1.393(7) 1_555 1_555 yes
C(4) C(5) 1.337(9) 1_555 1_555 yes
C(5) C(6) 1.392(9) 1_555 1_555 yes
C(5) C(8) 1.513(8) 1_555 1_555 yes
C(6) C(7) 1.375(8) 1_555 1_555 yes
